data_7001590
loop_
_publ_author_name
'Zhang, Congying'
'Zhao, Yang'
'Li, Bin'
'Song, Haibin'
'Xu, Shansheng'
'Wang, Baiquan'

_publ_section_title
;
 The intramolecular sp2 and sp3 C--H bond activation of
 (p-cymene)ruthenium(ii) N-heterocyclic carbene complexes
;
_journal_issue 26
_journal_name_full 'Dalton Transactions'
_journal_page_first 5182
_journal_page_last 5189
_journal_paper_doi 10.1039/b818091a
_journal_year 2009
_chemical_formula_sum 'C18 H27 I N2 Ru'
_chemical_formula_weight 499.39
_chemical_name_systematic
;
?
;
_space_group_IT_number 14
_symmetry_cell_setting monoclinic
_symmetry_space_group_name_Hall '-P 2ybc'
_symmetry_space_group_name_H-M 'P 1 21/c 1'
_atom_sites_solution_hydrogens geom
_atom_sites_solution_primary direct
_atom_sites_solution_secondary difmap
_audit_creation_method SHELXL-97
_cell_angle_alpha 90.00
_cell_angle_beta 102.401(3)
_cell_angle_gamma 90.00
_cell_formula_units_Z 4
_cell_length_a 13.331(2)
_cell_length_b 8.5497(15)
_cell_length_c 17.376(3)
_cell_measurement_reflns_used 5256
_cell_measurement_temperature 294(2)
_cell_measurement_theta_max 26.39
_cell_measurement_theta_min 2.40
_cell_volume 1934.2(6)
_computing_cell_refinement 'Bruker SMART'
_computing_data_collection 'Bruker SMART'
_computing_data_reduction 'Bruker SAINT'
_computing_molecular_graphics 'Bruker SHELXTL'
_computing_publication_material 'Bruker SHELXTL'
_computing_structure_refinement 'SHELXL-97 (Sheldrick, 1997)'
_computing_structure_solution 'SHELXS-97 (Sheldrick, 1990)'
_diffrn_ambient_temperature 294(2)
_diffrn_measured_fraction_theta_full 0.995
_diffrn_measured_fraction_theta_max 0.995
_diffrn_measurement_device_type 'CCD area detector'
_diffrn_measurement_method 'phi and omega scans'
_diffrn_radiation_monochromator graphite
_diffrn_radiation_source 'fine-focus sealed tube'
_diffrn_radiation_type MoK\a
_diffrn_radiation_wavelength 0.71073
_diffrn_reflns_av_R_equivalents 0.0295
_diffrn_reflns_av_sigmaI/netI 0.0315
_diffrn_reflns_limit_h_max 16
_diffrn_reflns_limit_h_min -14
_diffrn_reflns_limit_k_max 10
_diffrn_reflns_limit_k_min -6
_diffrn_reflns_limit_l_max 18
_diffrn_reflns_limit_l_min -21
_diffrn_reflns_number 10851
_diffrn_reflns_theta_full 26.40
_diffrn_reflns_theta_max 26.40
_diffrn_reflns_theta_min 1.56
_exptl_absorpt_coefficient_mu 2.406
_exptl_absorpt_correction_T_max 1.00000
_exptl_absorpt_correction_T_min 0.689154
_exptl_absorpt_correction_type multi-scan
_exptl_absorpt_process_details SADABS
_exptl_crystal_colour orange-red
_exptl_crystal_density_diffrn 1.715
_exptl_crystal_density_meas ?
_exptl_crystal_density_method 'not measured'
_exptl_crystal_description block
_exptl_crystal_F_000 984
_exptl_crystal_size_max 0.30
_exptl_crystal_size_mid 0.24
_exptl_crystal_size_min 0.20
_refine_diff_density_max 1.127
_refine_diff_density_min -0.948
_refine_diff_density_rms 0.093
_refine_ls_extinction_coef 0.0069(3)
_refine_ls_extinction_expression Fc^*^=kFc[1+0.001xFc^2^\l^3^/sin(2\q)]^-1/4^
_refine_ls_extinction_method SHELXL
_refine_ls_goodness_of_fit_ref 1.024
_refine_ls_hydrogen_treatment constr
_refine_ls_matrix_type full
_refine_ls_number_parameters 206
_refine_ls_number_reflns 3944
_refine_ls_number_restraints 0
_refine_ls_restrained_S_all 1.024
_refine_ls_R_factor_all 0.0365
_refine_ls_R_factor_gt 0.0264
_refine_ls_shift/su_max 0.001
_refine_ls_shift/su_mean 0.000
_refine_ls_structure_factor_coef Fsqd
_refine_ls_weighting_details 'calc w=1/[\s^2^(Fo^2^)+(0.0321P)^2^+0.7520P] where P=(Fo^2^+2Fc^2^)/3'
_refine_ls_weighting_scheme calc
_refine_ls_wR_factor_gt 0.0599
_refine_ls_wR_factor_ref 0.0643
_reflns_number_gt 3293
_reflns_number_total 3944
_reflns_threshold_expression >2sigma(I)
_cod_data_source_file b818091a.txt
_cod_data_source_block 071221a
_cod_depositor_comments
;
The following automatic conversions were performed:
'_symmetry_cell_setting' value 'Monoclinic' changed to 'monoclinic'
according to '/home/saulius/struct/CIF-dictionaries/cif_core.dic'
dictionary named 'cif_core.dic' version 2.4.1 from
2010-06-29.

'_exptl_absorpt_correction_type' value 'MULTI-SCAN' changed
to 'multi-scan' according to
'/home/saulius/struct/CIF-dictionaries/cif_core.dic' dictionary named
'cif_core.dic' version 2.4.1 from
2010-06-29.

'_refine_ls_hydrogen_treatment' value 'CONSTR' changed to
'constr' according to '/home/saulius/struct/CIF-dictionaries/cif_core.dic'
dictionary named 'cif_core.dic' version 2.4.1 from 2010-06-29.

Automatic conversion script
Id: cif_fix_enum 1527 2010-12-29 10:47:43Z saulius 

The following automatic conversions were performed:

'_exptl_crystal_density_meas' value 'NONE' was changed to '?' - the
value is perceived as not measured.

Automatic conversion script
Id: cif_fix_values 3008 2015-01-20 13:52:24Z robertas 
;
_cod_original_sg_symbol_H-M P2(1)/c
_cod_database_code 7001590

loop_
_symmetry_equiv_pos_as_xyz
'x, y, z'
'-x, y+1/2, -z+1/2'
'-x, -y, -z'
'x, -y-1/2, z-1/2'

loop_
_atom_site_label
_atom_site_type_symbol
_atom_site_fract_x
_atom_site_fract_y
_atom_site_fract_z
_atom_site_U_iso_or_equiv
_atom_site_adp_type
_atom_site_occupancy
_atom_site_symmetry_multiplicity
_atom_site_calc_flag
_atom_site_refinement_flags
_atom_site_disorder_assembly
_atom_site_disorder_group
Ru1 Ru 0.294327(17) 0.48200(3) 0.226293(13) 0.02487(8) Uani 1 1 d . . .
I1 I 0.16385(2) 0.29160(3) 0.123720(14) 0.05633(11) Uani 1 1 d . . .
N1 N 0.10682(18) 0.5494(3) 0.30444(15) 0.0321(5) Uani 1 1 d . . .
N2 N 0.20198(18) 0.3569(3) 0.35336(14) 0.0304(5) Uani 1 1 d . . .
C1 C 0.5106(3) 0.5897(5) 0.3558(2) 0.0580(10) Uani 1 1 d . . .
H1A H 0.5675 0.6594 0.3578 0.087 Uiso 1 1 calc R . .
H1B H 0.5352 0.4839 0.3621 0.087 Uiso 1 1 calc R . .
H1C H 0.4764 0.6150 0.3975 0.087 Uiso 1 1 calc R . .
C2 C 0.4363(2) 0.6065(4) 0.27748(18) 0.0364(7) Uani 1 1 d . . .
C3 C 0.3519(3) 0.7093(3) 0.26686(19) 0.0362(7) Uani 1 1 d . . .
H3 H 0.3365 0.7580 0.3108 0.043 Uiso 1 1 calc R . .
C4 C 0.2895(2) 0.7411(3) 0.19138(19) 0.0353(7) Uani 1 1 d . . .
H4 H 0.2391 0.8180 0.1856 0.042 Uiso 1 1 calc R . .
C5 C 0.3040(2) 0.6568(4) 0.12580(18) 0.0341(7) Uani 1 1 d . . .
C6 C 0.3864(2) 0.5473(4) 0.13664(18) 0.0350(7) Uani 1 1 d . . .
H6 H 0.3966 0.4893 0.0937 0.042 Uiso 1 1 calc R . .
C7 C 0.4521(2) 0.5245(4) 0.20960(19) 0.0356(7) Uani 1 1 d . . .
H7 H 0.5068 0.4551 0.2141 0.043 Uiso 1 1 calc R . .
C8 C 0.2384(3) 0.6812(4) 0.0437(2) 0.0484(9) Uani 1 1 d . . .
H8 H 0.2302 0.5790 0.0175 0.058 Uiso 1 1 calc R . .
C9 C 0.1316(3) 0.7446(7) 0.0420(3) 0.0843(15) Uani 1 1 d . . .
H9A H 0.0979 0.6791 0.0735 0.126 Uiso 1 1 calc R . .
H9B H 0.0926 0.7457 -0.0113 0.126 Uiso 1 1 calc R . .
H9C H 0.1368 0.8491 0.0627 0.126 Uiso 1 1 calc R . .
C10 C 0.2960(4) 0.7867(6) -0.0032(2) 0.0741(13) Uani 1 1 d . . .
H10A H 0.3062 0.8877 0.0213 0.111 Uiso 1 1 calc R . .
H10B H 0.2565 0.7976 -0.0561 0.111 Uiso 1 1 calc R . .
H10C H 0.3614 0.7409 -0.0044 0.111 Uiso 1 1 calc R . .
C11 C 0.1923(2) 0.4687(3) 0.29706(17) 0.0268(6) Uani 1 1 d . . .
C12 C 0.0648(2) 0.4865(4) 0.36424(19) 0.0380(7) Uani 1 1 d . . .
H12 H 0.0061 0.5211 0.3799 0.046 Uiso 1 1 calc R . .
C13 C 0.1243(2) 0.3673(4) 0.39478(18) 0.0369(7) Uani 1 1 d . . .
H13 H 0.1155 0.3033 0.4361 0.044 Uiso 1 1 calc R . .
C14 C 0.0611(3) 0.6789(5) 0.2547(2) 0.0564(10) Uani 1 1 d . . .
H14A H 0.1065 0.7672 0.2637 0.085 Uiso 1 1 calc R . .
H14B H -0.0033 0.7065 0.2673 0.085 Uiso 1 1 calc R . .
H14C H 0.0499 0.6482 0.2004 0.085 Uiso 1 1 calc R . .
C15 C 0.2865(2) 0.2427(4) 0.36151(19) 0.0365(7) Uani 1 1 d . . .
C16 C 0.3436(3) 0.2785(3) 0.2952(2) 0.0370(7) Uani 1 1 d . . .
H16A H 0.3362 0.1890 0.2601 0.044 Uiso 1 1 calc R . .
H16B H 0.4161 0.2897 0.3186 0.044 Uiso 1 1 calc R . .
C17 C 0.3556(3) 0.2637(6) 0.4436(2) 0.0651(12) Uani 1 1 d . . .
H17A H 0.3820 0.3685 0.4489 0.098 Uiso 1 1 calc R . .
H17B H 0.4116 0.1909 0.4503 0.098 Uiso 1 1 calc R . .
H17C H 0.3164 0.2448 0.4830 0.098 Uiso 1 1 calc R . .
C18 C 0.2389(3) 0.0790(4) 0.3522(3) 0.0660(12) Uani 1 1 d . . .
H18A H 0.1982 0.0638 0.3909 0.099 Uiso 1 1 calc R . .
H18B H 0.2925 0.0020 0.3593 0.099 Uiso 1 1 calc R . .
H18C H 0.1961 0.0686 0.3004 0.099 Uiso 1 1 calc R . .

loop_
_atom_site_aniso_label
_atom_site_aniso_U_11
_atom_site_aniso_U_22
_atom_site_aniso_U_33
_atom_site_aniso_U_23
_atom_site_aniso_U_13
_atom_site_aniso_U_12
Ru1 0.02359(13) 0.02668(13) 0.02561(13) -0.00148(9) 0.00813(9) -0.00022(9)
I1 0.06059(18) 0.0712(2) 0.03931(15) -0.01538(11) 0.01537(11) -0.03810(13)
N1 0.0271(13) 0.0374(14) 0.0338(13) 0.0019(11) 0.0111(10) 0.0062(11)
N2 0.0324(13) 0.0304(13) 0.0305(13) 0.0022(10) 0.0113(10) 0.0034(11)
C1 0.046(2) 0.071(3) 0.050(2) 0.0023(19) -0.0058(18) -0.0132(19)
C2 0.0309(16) 0.0396(18) 0.0373(17) 0.0012(13) 0.0047(13) -0.0094(14)
C3 0.0459(19) 0.0297(16) 0.0356(17) -0.0090(13) 0.0144(14) -0.0096(14)
C4 0.0363(17) 0.0278(15) 0.0439(18) 0.0022(13) 0.0129(14) 0.0008(13)
C5 0.0344(16) 0.0348(17) 0.0336(16) 0.0046(13) 0.0087(13) -0.0056(13)
C6 0.0353(17) 0.0404(18) 0.0345(16) -0.0045(14) 0.0190(13) -0.0089(14)
C7 0.0243(15) 0.0386(17) 0.0462(19) 0.0010(14) 0.0126(13) -0.0030(13)
C8 0.050(2) 0.057(2) 0.0360(19) 0.0094(16) 0.0055(16) -0.0079(17)
C9 0.051(3) 0.139(5) 0.058(3) 0.034(3) 0.002(2) 0.012(3)
C10 0.076(3) 0.099(4) 0.047(2) 0.031(2) 0.014(2) -0.008(3)
C11 0.0260(15) 0.0268(14) 0.0272(14) -0.0015(11) 0.0049(11) 0.0003(11)
C12 0.0345(17) 0.0452(19) 0.0397(18) -0.0028(14) 0.0199(14) -0.0006(14)
C13 0.0426(18) 0.0408(18) 0.0317(16) 0.0019(13) 0.0179(14) 0.0000(15)
C14 0.044(2) 0.063(2) 0.069(3) 0.026(2) 0.0269(19) 0.0261(18)
C15 0.0387(18) 0.0321(16) 0.0407(18) 0.0087(13) 0.0133(14) 0.0102(14)
C16 0.0391(18) 0.0324(17) 0.0436(18) 0.0030(13) 0.0180(14) 0.0106(13)
C17 0.055(3) 0.093(3) 0.044(2) 0.011(2) 0.0032(19) 0.025(2)
C18 0.088(3) 0.0283(18) 0.095(3) 0.0061(19) 0.049(3) 0.006(2)

loop_
_atom_type_symbol
_atom_type_description
_atom_type_scat_dispersion_real
_atom_type_scat_dispersion_imag
_atom_type_scat_source
C C 0.0033 0.0016 'International Tables Vol C Tables 4.2.6.8 and 6.1.1.4'
H H 0.0000 0.0000 'International Tables Vol C Tables 4.2.6.8 and 6.1.1.4'
N N 0.0061 0.0033 'International Tables Vol C Tables 4.2.6.8 and 6.1.1.4'
Ru Ru -1.2594 0.8363 'International Tables Vol C Tables 4.2.6.8 and 6.1.1.4'
I I -0.4742 1.8119 'International Tables Vol C Tables 4.2.6.8 and 6.1.1.4'

loop_
_geom_angle_atom_site_label_1
_geom_angle_atom_site_label_2
_geom_angle_atom_site_label_3
_geom_angle
_geom_angle_site_symmetry_1
_geom_angle_site_symmetry_3
_geom_angle_publ_flag
C11 Ru1 C16 77.24(11) . . ?
C11 Ru1 C3 95.21(12) . . ?
C16 Ru1 C3 120.51(13) . . ?
C11 Ru1 C2 114.61(12) . . ?
C16 Ru1 C2 91.93(12) . . ?
C3 Ru1 C2 37.89(12) . . ?
C11 Ru1 C7 150.51(12) . . ?
C16 Ru1 C7 91.19(12) . . ?
C3 Ru1 C7 67.23(12) . . ?
C2 Ru1 C7 37.80(12) . . ?
C11 Ru1 C6 166.49(11) . . ?
C16 Ru1 C6 116.27(12) . . ?
C3 Ru1 C6 78.10(12) . . ?
C2 Ru1 C6 66.90(12) . . ?
C7 Ru1 C6 36.30(11) . . ?
C11 Ru1 C4 103.35(11) . . ?
C16 Ru1 C4 157.44(12) . . ?
C3 Ru1 C4 37.08(12) . . ?
C2 Ru1 C4 67.06(11) . . ?
C7 Ru1 C4 77.31(11) . . ?
C6 Ru1 C4 64.28(11) . . ?
C11 Ru1 C5 130.26(11) . . ?
C16 Ru1 C5 152.39(12) . . ?
C3 Ru1 C5 65.91(11) . . ?
C2 Ru1 C5 79.03(11) . . ?
C7 Ru1 C5 65.69(11) . . ?
C6 Ru1 C5 36.26(11) . . ?
C4 Ru1 C5 35.20(11) . . ?
C11 Ru1 I1 86.92(8) . . ?
C16 Ru1 I1 87.49(10) . . ?
C3 Ru1 I1 151.74(9) . . ?
C2 Ru1 I1 157.79(9) . . ?
C7 Ru1 I1 120.00(8) . . ?
C6 Ru1 I1 93.52(8) . . ?
C4 Ru1 I1 115.06(8) . . ?
C5 Ru1 I1 91.33(8) . . ?
C11 N1 C12 110.7(2) . . ?
C11 N1 C14 125.6(3) . . ?
C12 N1 C14 123.6(3) . . ?
C11 N2 C13 111.4(2) . . ?
C11 N2 C15 119.3(2) . . ?
C13 N2 C15 129.3(2) . . ?
C2 C1 H1A 109.5 . . ?
C2 C1 H1B 109.5 . . ?
H1A C1 H1B 109.5 . . ?
C2 C1 H1C 109.5 . . ?
H1A C1 H1C 109.5 . . ?
H1B C1 H1C 109.5 . . ?
C3 C2 C7 117.0(3) . . ?
C3 C2 C1 121.9(3) . . ?
C7 C2 C1 121.0(3) . . ?
C3 C2 Ru1 69.69(17) . . ?
C7 C2 Ru1 72.10(17) . . ?
C1 C2 Ru1 131.6(2) . . ?
C2 C3 C4 122.2(3) . . ?
C2 C3 Ru1 72.42(17) . . ?
C4 C3 Ru1 76.91(17) . . ?
C2 C3 H3 118.9 . . ?
C4 C3 H3 118.9 . . ?
Ru1 C3 H3 123.2 . . ?
C5 C4 C3 119.9(3) . . ?
C5 C4 Ru1 73.52(18) . . ?
C3 C4 Ru1 66.01(16) . . ?
C5 C4 H4 120.0 . . ?
C3 C4 H4 120.0 . . ?
Ru1 C4 H4 133.6 . . ?
C4 C5 C6 118.0(3) . . ?
C4 C5 C8 122.9(3) . . ?
C6 C5 C8 119.1(3) . . ?
C4 C5 Ru1 71.27(17) . . ?
C6 C5 Ru1 69.12(17) . . ?
C8 C5 Ru1 132.9(2) . . ?
C7 C6 C5 121.9(3) . . ?
C7 C6 Ru1 70.40(17) . . ?
C5 C6 Ru1 74.62(17) . . ?
C7 C6 H6 119.0 . . ?
C5 C6 H6 119.0 . . ?
Ru1 C6 H6 128.2 . . ?
C6 C7 C2 120.6(3) . . ?
C6 C7 Ru1 73.31(17) . . ?
C2 C7 Ru1 70.09(17) . . ?
C6 C7 H7 119.7 . . ?
C2 C7 H7 119.7 . . ?
Ru1 C7 H7 129.3 . . ?
C9 C8 C5 114.6(3) . . ?
C9 C8 C10 110.8(3) . . ?
C5 C8 C10 109.2(3) . . ?
C9 C8 H8 107.3 . . ?
C5 C8 H8 107.3 . . ?
C10 C8 H8 107.3 . . ?
C8 C9 H9A 109.5 . . ?
C8 C9 H9B 109.5 . . ?
H9A C9 H9B 109.5 . . ?
C8 C9 H9C 109.5 . . ?
H9A C9 H9C 109.5 . . ?
H9B C9 H9C 109.5 . . ?
C8 C10 H10A 109.5 . . ?
C8 C10 H10B 109.5 . . ?
H10A C10 H10B 109.5 . . ?
C8 C10 H10C 109.5 . . ?
H10A C10 H10C 109.5 . . ?
H10B C10 H10C 109.5 . . ?
N2 C11 N1 104.0(2) . . ?
N2 C11 Ru1 120.5(2) . . ?
N1 C11 Ru1 135.6(2) . . ?
C13 C12 N1 107.0(3) . . ?
C13 C12 H12 126.5 . . ?
N1 C12 H12 126.5 . . ?
C12 C13 N2 106.9(3) . . ?
C12 C13 H13 126.5 . . ?
N2 C13 H13 126.5 . . ?
N1 C14 H14A 109.5 . . ?
N1 C14 H14B 109.5 . . ?
H14A C14 H14B 109.5 . . ?
N1 C14 H14C 109.5 . . ?
H14A C14 H14C 109.5 . . ?
H14B C14 H14C 109.5 . . ?
N2 C15 C18 107.7(3) . . ?
N2 C15 C17 107.8(3) . . ?
C18 C15 C17 111.0(3) . . ?
N2 C15 C16 106.6(2) . . ?
C18 C15 C16 111.2(3) . . ?
C17 C15 C16 112.2(3) . . ?
C15 C16 Ru1 116.1(2) . . ?
C15 C16 H16A 108.3 . . ?
Ru1 C16 H16A 108.3 . . ?
C15 C16 H16B 108.3 . . ?
Ru1 C16 H16B 108.3 . . ?
H16A C16 H16B 107.4 . . ?
C15 C17 H17A 109.5 . . ?
C15 C17 H17B 109.5 . . ?
H17A C17 H17B 109.5 . . ?
C15 C17 H17C 109.5 . . ?
H17A C17 H17C 109.5 . . ?
H17B C17 H17C 109.5 . . ?
C15 C18 H18A 109.5 . . ?
C15 C18 H18B 109.5 . . ?
H18A C18 H18B 109.5 . . ?
C15 C18 H18C 109.5 . . ?
H18A C18 H18C 109.5 . . ?
H18B C18 H18C 109.5 . . ?

loop_
_geom_bond_atom_site_label_1
_geom_bond_atom_site_label_2
_geom_bond_distance
_geom_bond_site_symmetry_2
_geom_bond_publ_flag
Ru1 C11 2.023(3) . ?
Ru1 C16 2.134(3) . ?
Ru1 C3 2.152(3) . ?
Ru1 C2 2.187(3) . ?
Ru1 C7 2.214(3) . ?
Ru1 C6 2.251(3) . ?
Ru1 C4 2.294(3) . ?
Ru1 C5 2.323(3) . ?
Ru1 I1 2.7423(4) . ?
N1 C11 1.362(4) . ?
N1 C12 1.390(4) . ?
N1 C14 1.455(4) . ?
N2 C11 1.354(4) . ?
N2 C13 1.385(4) . ?
N2 C15 1.475(4) . ?
C1 C2 1.508(4) . ?
C1 H1A 0.9600 . ?
C1 H1B 0.9600 . ?
C1 H1C 0.9600 . ?
C2 C3 1.409(4) . ?
C2 C7 1.426(4) . ?
C3 C4 1.420(4) . ?
C3 H3 0.9300 . ?
C4 C5 1.396(4) . ?
C4 H4 0.9300 . ?
C5 C6 1.425(4) . ?
C5 C8 1.519(4) . ?
C6 C7 1.391(4) . ?
C6 H6 0.9300 . ?
C7 H7 0.9300 . ?
C8 C9 1.518(6) . ?
C8 C10 1.528(5) . ?
C8 H8 0.9800 . ?
C9 H9A 0.9600 . ?
C9 H9B 0.9600 . ?
C9 H9C 0.9600 . ?
C10 H10A 0.9600 . ?
C10 H10B 0.9600 . ?
C10 H10C 0.9600 . ?
C12 C13 1.330(4) . ?
C12 H12 0.9300 . ?
C13 H13 0.9300 . ?
C14 H14A 0.9600 . ?
C14 H14B 0.9600 . ?
C14 H14C 0.9600 . ?
C15 C18 1.531(5) . ?
C15 C17 1.533(5) . ?
C15 C16 1.542(4) . ?
C16 H16A 0.9700 . ?
C16 H16B 0.9700 . ?
C17 H17A 0.9600 . ?
C17 H17B 0.9600 . ?
C17 H17C 0.9600 . ?
C18 H18A 0.9600 . ?
C18 H18B 0.9600 . ?
C18 H18C 0.9600 . ?

loop_
_geom_torsion_atom_site_label_1
_geom_torsion_atom_site_label_2
_geom_torsion_atom_site_label_3
_geom_torsion_atom_site_label_4
_geom_torsion
_geom_torsion_site_symmetry_1
_geom_torsion_site_symmetry_2
_geom_torsion_site_symmetry_3
_geom_torsion_site_symmetry_4
_geom_torsion_publ_flag
C11 Ru1 C2 C3 -64.8(2) . . . . ?
C16 Ru1 C2 C3 -141.62(19) . . . . ?
C7 Ru1 C2 C3 128.9(3) . . . . ?
C6 Ru1 C2 C3 100.5(2) . . . . ?
C4 Ru1 C2 C3 29.92(18) . . . . ?
C5 Ru1 C2 C3 64.66(19) . . . . ?
I1 Ru1 C2 C3 130.3(2) . . . . ?
C11 Ru1 C2 C7 166.30(18) . . . . ?
C16 Ru1 C2 C7 89.46(19) . . . . ?
C3 Ru1 C2 C7 -128.9(3) . . . . ?
C6 Ru1 C2 C7 -28.38(18) . . . . ?
C4 Ru1 C2 C7 -99.0(2) . . . . ?
C5 Ru1 C2 C7 -64.26(19) . . . . ?
I1 Ru1 C2 C7 1.4(3) . . . . ?
C11 Ru1 C2 C1 50.4(4) . . . . ?
C16 Ru1 C2 C1 -26.5(3) . . . . ?
C3 Ru1 C2 C1 115.1(4) . . . . ?
C7 Ru1 C2 C1 -115.9(4) . . . . ?
C6 Ru1 C2 C1 -144.3(4) . . . . ?
C4 Ru1 C2 C1 145.1(4) . . . . ?
C5 Ru1 C2 C1 179.8(4) . . . . ?
I1 Ru1 C2 C1 -114.5(3) . . . . ?
C7 C2 C3 C4 -5.1(4) . . . . ?
C1 C2 C3 C4 171.6(3) . . . . ?
Ru1 C2 C3 C4 -61.3(3) . . . . ?
C7 C2 C3 Ru1 56.2(2) . . . . ?
C1 C2 C3 Ru1 -127.1(3) . . . . ?
C11 Ru1 C3 C2 124.32(19) . . . . ?
C16 Ru1 C3 C2 46.1(2) . . . . ?
C7 Ru1 C3 C2 -31.15(18) . . . . ?
C6 Ru1 C3 C2 -67.55(19) . . . . ?
C4 Ru1 C3 C2 -130.4(3) . . . . ?
C5 Ru1 C3 C2 -103.6(2) . . . . ?
I1 Ru1 C3 C2 -142.50(17) . . . . ?
C11 Ru1 C3 C4 -105.31(19) . . . . ?
C16 Ru1 C3 C4 176.45(17) . . . . ?
C2 Ru1 C3 C4 130.4(3) . . . . ?
C7 Ru1 C3 C4 99.2(2) . . . . ?
C6 Ru1 C3 C4 62.82(19) . . . . ?
C5 Ru1 C3 C4 26.77(18) . . . . ?
I1 Ru1 C3 C4 -12.1(3) . . . . ?
C2 C3 C4 C5 7.0(5) . . . . ?
Ru1 C3 C4 C5 -52.1(3) . . . . ?
C2 C3 C4 Ru1 59.1(3) . . . . ?
C11 Ru1 C4 C5 -144.66(18) . . . . ?
C16 Ru1 C4 C5 126.5(3) . . . . ?
C3 Ru1 C4 C5 134.5(3) . . . . ?
C2 Ru1 C4 C5 104.0(2) . . . . ?
C7 Ru1 C4 C5 65.62(19) . . . . ?
C6 Ru1 C4 C5 29.57(18) . . . . ?
I1 Ru1 C4 C5 -51.80(19) . . . . ?
C11 Ru1 C4 C3 80.8(2) . . . . ?
C16 Ru1 C4 C3 -8.0(4) . . . . ?
C2 Ru1 C4 C3 -30.53(19) . . . . ?
C7 Ru1 C4 C3 -68.9(2) . . . . ?
C6 Ru1 C4 C3 -104.9(2) . . . . ?
C5 Ru1 C4 C3 -134.5(3) . . . . ?
I1 Ru1 C4 C3 173.69(16) . . . . ?
C3 C4 C5 C6 -3.9(4) . . . . ?
Ru1 C4 C5 C6 -52.7(2) . . . . ?
C3 C4 C5 C8 178.3(3) . . . . ?
Ru1 C4 C5 C8 129.5(3) . . . . ?
C3 C4 C5 Ru1 48.7(3) . . . . ?
C11 Ru1 C5 C4 47.5(2) . . . . ?
C16 Ru1 C5 C4 -138.3(3) . . . . ?
C3 Ru1 C5 C4 -28.10(19) . . . . ?
C2 Ru1 C5 C4 -65.55(19) . . . . ?
C7 Ru1 C5 C4 -102.8(2) . . . . ?
C6 Ru1 C5 C4 -131.3(3) . . . . ?
I1 Ru1 C5 C4 134.60(18) . . . . ?
C11 Ru1 C5 C6 178.77(17) . . . . ?
C16 Ru1 C5 C6 -7.0(3) . . . . ?
C3 Ru1 C5 C6 103.2(2) . . . . ?
C2 Ru1 C5 C6 65.71(18) . . . . ?
C7 Ru1 C5 C6 28.42(18) . . . . ?
C4 Ru1 C5 C6 131.3(3) . . . . ?
I1 Ru1 C5 C6 -94.14(17) . . . . ?
C11 Ru1 C5 C8 -70.4(4) . . . . ?
C16 Ru1 C5 C8 103.8(4) . . . . ?
C3 Ru1 C5 C8 -146.0(4) . . . . ?
C2 Ru1 C5 C8 176.6(3) . . . . ?
C7 Ru1 C5 C8 139.3(4) . . . . ?
C6 Ru1 C5 C8 110.8(4) . . . . ?
C4 Ru1 C5 C8 -117.9(4) . . . . ?
I1 Ru1 C5 C8 16.7(3) . . . . ?
C4 C5 C6 C7 -0.7(4) . . . . ?
C8 C5 C6 C7 177.1(3) . . . . ?
Ru1 C5 C6 C7 -54.4(3) . . . . ?
C4 C5 C6 Ru1 53.7(2) . . . . ?
C8 C5 C6 Ru1 -128.4(3) . . . . ?
C11 Ru1 C6 C7 128.9(4) . . . . ?
C16 Ru1 C6 C7 -50.7(2) . . . . ?
C3 Ru1 C6 C7 67.6(2) . . . . ?
C2 Ru1 C6 C7 29.49(18) . . . . ?
C4 Ru1 C6 C7 104.1(2) . . . . ?
C5 Ru1 C6 C7 132.9(3) . . . . ?
I1 Ru1 C6 C7 -139.68(18) . . . . ?
C11 Ru1 C6 C5 -4.0(5) . . . . ?
C16 Ru1 C6 C5 176.38(18) . . . . ?
C3 Ru1 C6 C5 -65.29(18) . . . . ?
C2 Ru1 C6 C5 -103.4(2) . . . . ?
C7 Ru1 C6 C5 -132.9(3) . . . . ?
C4 Ru1 C6 C5 -28.75(17) . . . . ?
I1 Ru1 C6 C5 87.44(17) . . . . ?
C5 C6 C7 C2 2.6(5) . . . . ?
Ru1 C6 C7 C2 -53.8(3) . . . . ?
C5 C6 C7 Ru1 56.4(3) . . . . ?
C3 C2 C7 C6 0.3(4) . . . . ?
C1 C2 C7 C6 -176.4(3) . . . . ?
Ru1 C2 C7 C6 55.3(3) . . . . ?
C3 C2 C7 Ru1 -55.0(2) . . . . ?
C1 C2 C7 Ru1 128.3(3) . . . . ?
C11 Ru1 C7 C6 -158.3(2) . . . . ?
C16 Ru1 C7 C6 136.0(2) . . . . ?
C3 Ru1 C7 C6 -101.2(2) . . . . ?
C2 Ru1 C7 C6 -132.4(3) . . . . ?
C4 Ru1 C7 C6 -63.57(19) . . . . ?
C5 Ru1 C7 C6 -28.40(18) . . . . ?
I1 Ru1 C7 C6 48.2(2) . . . . ?
C11 Ru1 C7 C2 -25.9(3) . . . . ?
C16 Ru1 C7 C2 -91.61(19) . . . . ?
C3 Ru1 C7 C2 31.21(18) . . . . ?
C6 Ru1 C7 C2 132.4(3) . . . . ?
C4 Ru1 C7 C2 68.81(19) . . . . ?
C5 Ru1 C7 C2 104.0(2) . . . . ?
I1 Ru1 C7 C2 -179.39(15) . . . . ?
C4 C5 C8 C9 -25.8(5) . . . . ?
C6 C5 C8 C9 156.5(4) . . . . ?
Ru1 C5 C8 C9 68.7(5) . . . . ?
C4 C5 C8 C10 99.1(4) . . . . ?
C6 C5 C8 C10 -78.6(4) . . . . ?
Ru1 C5 C8 C10 -166.4(3) . . . . ?
C13 N2 C11 N1 0.1(3) . . . . ?
C15 N2 C11 N1 178.4(2) . . . . ?
C13 N2 C11 Ru1 -179.6(2) . . . . ?
C15 N2 C11 Ru1 -1.3(4) . . . . ?
C12 N1 C11 N2 -0.4(3) . . . . ?
C14 N1 C11 N2 -177.4(3) . . . . ?
C12 N1 C11 Ru1 179.3(2) . . . . ?
C14 N1 C11 Ru1 2.2(5) . . . . ?
C16 Ru1 C11 N2 3.7(2) . . . . ?
C3 Ru1 C11 N2 -116.5(2) . . . . ?
C2 Ru1 C11 N2 -82.6(2) . . . . ?
C7 Ru1 C11 N2 -65.4(3) . . . . ?
C6 Ru1 C11 N2 -176.0(4) . . . . ?
C4 Ru1 C11 N2 -153.2(2) . . . . ?
C5 Ru1 C11 N2 -179.09(19) . . . . ?
I1 Ru1 C11 N2 91.8(2) . . . . ?
C16 Ru1 C11 N1 -176.0(3) . . . . ?
C3 Ru1 C11 N1 63.9(3) . . . . ?
C2 Ru1 C11 N1 97.8(3) . . . . ?
C7 Ru1 C11 N1 115.0(3) . . . . ?
C6 Ru1 C11 N1 4.4(7) . . . . ?
C4 Ru1 C11 N1 27.2(3) . . . . ?
C5 Ru1 C11 N1 1.3(4) . . . . ?
I1 Ru1 C11 N1 -87.8(3) . . . . ?
C11 N1 C12 C13 0.5(4) . . . . ?
C14 N1 C12 C13 177.6(3) . . . . ?
N1 C12 C13 N2 -0.4(4) . . . . ?
C11 N2 C13 C12 0.2(4) . . . . ?
C15 N2 C13 C12 -177.9(3) . . . . ?
C11 N2 C15 C18 -122.5(3) . . . . ?
C13 N2 C15 C18 55.4(4) . . . . ?
C11 N2 C15 C17 117.6(3) . . . . ?
C13 N2 C15 C17 -64.4(4) . . . . ?
C11 N2 C15 C16 -3.1(4) . . . . ?
C13 N2 C15 C16 174.9(3) . . . . ?
N2 C15 C16 Ru1 5.9(3) . . . . ?
C18 C15 C16 Ru1 123.0(3) . . . . ?
C17 C15 C16 Ru1 -112.0(3) . . . . ?
C11 Ru1 C16 C15 -5.3(2) . . . . ?
C3 Ru1 C16 C15 83.3(3) . . . . ?
C2 Ru1 C16 C15 109.6(3) . . . . ?
C7 Ru1 C16 C15 147.4(3) . . . . ?
C6 Ru1 C16 C15 174.7(2) . . . . ?
C4 Ru1 C16 C15 88.9(4) . . . . ?
C5 Ru1 C16 C15 179.3(2) . . . . ?
I1 Ru1 C16 C15 -92.7(2) . . . . ?
